data_4074370
loop_
_publ_author_name
'Ho, Joanne Hui Hui'
'Black, David St Clair'
'Messerle, Barbara Ann'
'Clegg, Jack Kay'
'Turner, Peter'

_publ_section_title
;
 Reactive Indolyl Complexes of Group 9 Metals
;
_journal_issue 24
_journal_name_full Organometallics
_journal_page_first 5800
_journal_paper_doi 10.1021/om060591n
_journal_volume 25
_journal_year 2006
_chemical_formula_moiety 'C27 H34 Ir N2 O3.50'
_chemical_formula_sum 'C27 H34 Ir N2 O3.5'
_chemical_formula_weight 634.76
_chemical_name_systematic
; 
 ? 
;
_space_group_IT_number 2
_symmetry_cell_setting triclinic
_symmetry_space_group_name_Hall '-P 1'
_symmetry_space_group_name_H-M 'P -1'
_atom_sites_solution_hydrogens geom
_atom_sites_solution_primary direct
_atom_sites_solution_secondary difmap
_audit_creation_method SHELXL-97
_cell_angle_alpha 103.233(3)
_cell_angle_beta 101.973(3)
_cell_angle_gamma 104.272(3)
_cell_formula_units_Z 2
_cell_length_a 7.7020(14)
_cell_length_b 12.171(2)
_cell_length_c 14.506(3)
_cell_measurement_reflns_used 10754
_cell_measurement_temperature 150(2)
_cell_measurement_theta_max 28.352
_cell_measurement_theta_min 2.67
_cell_volume 1231.6(4)
_computing_cell_refinement 'SAINT (Bruker, 1995)'
_computing_data_collection 'SMART (Bruker, 1995)'
_computing_data_reduction 'SAINT and XPREP (Bruker, 1995)'
_computing_molecular_graphics 'ORTEP-3 (Farrugia, 1997), WINGX-32 (Farrugia, 1999)'
_computing_publication_material 'enCIFer (CCDC, 2003)'
_computing_structure_refinement 'SHELXL-97 (Sheldrick, 1997)'
_computing_structure_solution 'SIR97 (Altomare et al., 1999)'
_diffrn_ambient_temperature 150(2)
_diffrn_measured_fraction_theta_full 0.997
_diffrn_measured_fraction_theta_max 0.935
_diffrn_measurement_device_type 'Bruker SMART 1000 CCD'
_diffrn_measurement_method \w
_diffrn_radiation_monochromator graphite
_diffrn_radiation_source 'sealed tube'
_diffrn_radiation_type MoK\a
_diffrn_radiation_wavelength 0.71073
_diffrn_reflns_av_R_equivalents 0.0174
_diffrn_reflns_av_sigmaI/netI 0.0220
_diffrn_reflns_limit_h_max 10
_diffrn_reflns_limit_h_min -10
_diffrn_reflns_limit_k_max 16
_diffrn_reflns_limit_k_min -16
_diffrn_reflns_limit_l_max 18
_diffrn_reflns_limit_l_min -18
_diffrn_reflns_number 12277
_diffrn_reflns_theta_full 25.00
_diffrn_reflns_theta_max 28.35
_diffrn_reflns_theta_min 1.81
_diffrn_standards_decay_% 0.04
_diffrn_standards_number 215
_exptl_absorpt_coefficient_mu 5.454
_exptl_absorpt_correction_T_max 0.336
_exptl_absorpt_correction_T_min 0.228
_exptl_absorpt_correction_type multi-scan
_exptl_absorpt_process_details 'SADABS (Sheldrick, 2003)'
_exptl_crystal_colour red
_exptl_crystal_density_diffrn 1.712
_exptl_crystal_density_method 'not measured'
_exptl_crystal_description Prism
_exptl_crystal_F_000 630
_exptl_crystal_size_max 0.30
_exptl_crystal_size_mid 0.25
_exptl_crystal_size_min 0.20
_refine_diff_density_max 1.309
_refine_diff_density_min -0.724
_refine_diff_density_rms 0.098
_refine_ls_extinction_method none
_refine_ls_goodness_of_fit_ref 1.047
_refine_ls_hydrogen_treatment constr
_refine_ls_matrix_type full
_refine_ls_number_parameters 309
_refine_ls_number_reflns 5759
_refine_ls_number_restraints 0
_refine_ls_restrained_S_all 1.047
_refine_ls_R_factor_all 0.0182
_refine_ls_R_factor_gt 0.0173
_refine_ls_shift/su_max 0.002
_refine_ls_shift/su_mean 0.000
_refine_ls_structure_factor_coef Fsqd
_refine_ls_weighting_details 'calc w=1/[\s^2^(Fo^2^)+(0.0267P)^2^+0.9201P] where P=(Fo^2^+2Fc^2^)/3'
_refine_ls_weighting_scheme calc
_refine_ls_wR_factor_gt 0.0455
_refine_ls_wR_factor_ref 0.0459
_reflns_number_gt 5560
_reflns_number_total 5759
_reflns_threshold_expression >2sigma(I)
_cod_data_source_file om060591nsi20060703_011635.cif
_cod_data_source_block bam5jc1s
_cod_depositor_comments
;
The following automatic conversions were performed:

'_symmetry_cell_setting' value 'Triclinic' changed to 'triclinic'
according to /home/saulius/struct/CIF-dictionaries/cif_core.dic
dictionary named 'cif_core.dic' version 2.4.1 from
2010-06-29.

'_exptl_absorpt_correction_type' value 'Multi-scan'
changed to 'multi-scan' according to
/home/saulius/struct/CIF-dictionaries/cif_core.dic dictionary named
'cif_core.dic' version 2.4.1 from 2010-06-29.

Automatic conversion script
Id: cif_fix_values 1715 2011-07-08 13:25:40Z adriana 
;
_cod_original_sg_symbol_H-M P-1
_cod_original_formula_sum 'C27 H34 Ir N2 O3.50'
_cod_database_code 4074370

loop_
_symmetry_equiv_pos_as_xyz
'x, y, z'
'-x, -y, -z'

loop_
_atom_site_label
_atom_site_type_symbol
_atom_site_fract_x
_atom_site_fract_y
_atom_site_fract_z
_atom_site_U_iso_or_equiv
_atom_site_adp_type
_atom_site_occupancy
_atom_site_symmetry_multiplicity
_atom_site_calc_flag
_atom_site_refinement_flags
_atom_site_disorder_assembly
_atom_site_disorder_group
C1 C 0.7413(3) 0.3643(2) 0.05427(17) 0.0195(4) Uani 1 1 d . . .
C2 C 0.7515(3) 0.2799(2) -0.02346(17) 0.0199(4) Uani 1 1 d . . .
C3 C 0.7400(3) 0.1757(2) 0.00752(16) 0.0188(4) Uani 1 1 d . . .
C4 C 0.7471(3) 0.0622(2) -0.03723(16) 0.0202(4) Uani 1 1 d . . .
C5 C 0.7384(3) -0.0225(2) 0.01379(17) 0.0217(5) Uani 1 1 d . . .
H5 H 0.7402 -0.0998 -0.0172 0.026 Uiso 1 1 calc R . .
C6 C 0.7270(3) 0.0072(2) 0.11027(17) 0.0194(4) Uani 1 1 d . . .
C7 C 0.7204(3) 0.1215(2) 0.15901(16) 0.0178(4) Uani 1 1 d . . .
C8 C 0.7237(3) 0.2043(2) 0.10452(16) 0.0168(4) Uani 1 1 d . . .
C9 C 0.7746(4) 0.4933(2) 0.06092(19) 0.0253(5) Uani 1 1 d . . .
H9A H 0.8389 0.5122 0.0122 0.038 Uiso 1 1 calc R . .
H9B H 0.8519 0.5422 0.1273 0.038 Uiso 1 1 calc R . .
H9C H 0.6548 0.5094 0.0476 0.038 Uiso 1 1 calc R . .
C10 C 0.7648(4) 0.2917(3) -0.12293(18) 0.0272(5) Uani 1 1 d . . .
H10A H 0.7663 0.3717 -0.1252 0.041 Uiso 1 1 calc R . .
H10B H 0.6569 0.2332 -0.1743 0.041 Uiso 1 1 calc R . .
H10C H 0.8798 0.2777 -0.1341 0.041 Uiso 1 1 calc R . .
C11 C 0.7792(4) -0.0705(2) -0.17764(19) 0.0282(5) Uani 1 1 d . . .
H11A H 0.8885 -0.0829 -0.1383 0.042 Uiso 1 1 calc R . .
H11B H 0.7931 -0.0722 -0.2435 0.042 Uiso 1 1 calc R . .
H11C H 0.6666 -0.1335 -0.1834 0.042 Uiso 1 1 calc R . .
C12 C 0.7457(4) -0.1822(2) 0.1248(2) 0.0292(5) Uani 1 1 d . . .
H12A H 0.6409 -0.2282 0.0663 0.044 Uiso 1 1 calc R . .
H12B H 0.7493 -0.2255 0.1740 0.044 Uiso 1 1 calc R . .
H12C H 0.8627 -0.1699 0.1061 0.044 Uiso 1 1 calc R . .
C13 C 0.7309(3) 0.1506(2) 0.26020(16) 0.0182(4) Uani 1 1 d . . .
H13 H 0.7510 0.0941 0.2934 0.022 Uiso 1 1 calc R . .
C14 C 0.7464(3) 0.2568(2) 0.41583(17) 0.0199(4) Uani 1 1 d . . .
C15 C 0.6273(4) 0.1765(2) 0.44682(19) 0.0258(5) Uani 1 1 d . . .
H15 H 0.5216 0.1169 0.4001 0.031 Uiso 1 1 calc R . .
C16 C 0.6632(4) 0.1836(3) 0.5465(2) 0.0339(6) Uani 1 1 d . . .
H16 H 0.5824 0.1284 0.5677 0.041 Uiso 1 1 calc R . .
C17 C 0.8163(4) 0.2708(3) 0.61451(19) 0.0336(6) Uani 1 1 d . . .
H17 H 0.8404 0.2753 0.6824 0.040 Uiso 1 1 calc R . .
C18 C 0.9341(4) 0.3512(3) 0.58424(19) 0.0313(6) Uani 1 1 d . . .
H18 H 1.0386 0.4112 0.6314 0.038 Uiso 1 1 calc R . .
C19 C 0.9006(4) 0.3447(2) 0.48467(18) 0.0243(5) Uani 1 1 d . . .
H19 H 0.9823 0.3999 0.4638 0.029 Uiso 1 1 calc R . .
C20 C 0.4059(3) 0.4144(2) 0.15921(17) 0.0210(4) Uani 1 1 d . . .
H20 H 0.4055 0.3931 0.0883 0.025 Uiso 1 1 calc R . .
C21 C 0.2153(3) 0.3723(2) 0.17532(19) 0.0268(5) Uani 1 1 d . . .
H21A H 0.1488 0.2909 0.1308 0.032 Uiso 1 1 calc R . .
H21B H 0.1418 0.4246 0.1579 0.032 Uiso 1 1 calc R . .
C22 C 0.2272(3) 0.3723(2) 0.28268(19) 0.0263(5) Uani 1 1 d . . .
H22A H 0.2133 0.4474 0.3196 0.032 Uiso 1 1 calc R . .
H22B H 0.1232 0.3060 0.2832 0.032 Uiso 1 1 calc R . .
C23 C 0.4125(3) 0.3596(2) 0.33409(17) 0.0208(4) Uani 1 1 d . . .
H23 H 0.3976 0.2912 0.3622 0.025 Uiso 1 1 calc R . .
C24 C 0.5732(3) 0.4577(2) 0.38904(17) 0.0205(5) Uani 1 1 d . . .
H24 H 0.6494 0.4447 0.4480 0.025 Uiso 1 1 calc R . .
C25 C 0.5804(4) 0.5859(2) 0.40174(18) 0.0241(5) Uani 1 1 d . . .
H25A H 0.7105 0.6378 0.4341 0.029 Uiso 1 1 calc R . .
H25B H 0.5028 0.6073 0.4452 0.029 Uiso 1 1 calc R . .
C26 C 0.5104(4) 0.6072(2) 0.30287(18) 0.0247(5) Uani 1 1 d . . .
H26A H 0.3751 0.5970 0.2893 0.030 Uiso 1 1 calc R . .
H26B H 0.5751 0.6898 0.3064 0.030 Uiso 1 1 calc R . .
C27 C 0.5448(3) 0.5215(2) 0.21899(17) 0.0212(5) Uani 1 1 d . . .
H27 H 0.6256 0.5613 0.1828 0.025 Uiso 1 1 calc R . .
N1 N 0.7200(3) 0.31913(17) 0.13443(14) 0.0173(4) Uani 1 1 d . . .
N2 N 0.7151(3) 0.24956(17) 0.31281(14) 0.0173(4) Uani 1 1 d . . .
O1 O 0.7635(3) 0.04248(16) -0.13036(12) 0.0263(4) Uani 1 1 d . . .
O2 O 0.7228(3) -0.06957(15) 0.16553(13) 0.0263(4) Uani 1 1 d . . .
Ir1 Ir 0.612346(10) 0.370857(7) 0.252487(5) 0.01499(4) Uani 1 1 d . . .
O3 O 0.8890(8) 0.9351(5) 0.4234(4) 0.0549(9) Uiso 0.50 1 d P A 1
O4 O 0.8945(15) 0.9129(9) 0.5199(8) 0.0549(9) Uiso 0.30 1 d P B 2
O5 O 1.0434(13) 1.0093(9) 0.3988(7) 0.0549(9) Uiso 0.30 1 d P C 3
O6 O 0.956(2) 0.9598(14) 0.5355(12) 0.0549(9) Uiso 0.20 1 d P . 4
O7 O 0.798(2) 0.9338(13) 0.5005(10) 0.0549(9) Uiso 0.20 1 d P D 5

loop_
_atom_site_aniso_label
_atom_site_aniso_U_11
_atom_site_aniso_U_22
_atom_site_aniso_U_33
_atom_site_aniso_U_23
_atom_site_aniso_U_13
_atom_site_aniso_U_12
C1 0.0176(10) 0.0234(11) 0.0188(10) 0.0081(9) 0.0050(8) 0.0069(9)
C2 0.0173(10) 0.0227(11) 0.0176(10) 0.0058(9) 0.0027(8) 0.0045(9)
C3 0.0171(10) 0.0197(11) 0.0177(10) 0.0045(8) 0.0033(8) 0.0046(8)
C4 0.0171(10) 0.0229(11) 0.0162(10) 0.0011(9) 0.0028(8) 0.0045(9)
C5 0.0199(11) 0.0198(11) 0.0218(11) 0.0001(9) 0.0045(9) 0.0065(9)
C6 0.0181(10) 0.0184(11) 0.0204(10) 0.0051(9) 0.0037(8) 0.0053(8)
C7 0.0160(10) 0.0183(10) 0.0176(10) 0.0038(8) 0.0024(8) 0.0057(8)
C8 0.0134(9) 0.0180(10) 0.0185(10) 0.0040(8) 0.0039(8) 0.0055(8)
C9 0.0307(13) 0.0243(12) 0.0280(12) 0.0123(10) 0.0142(10) 0.0115(10)
C10 0.0345(14) 0.0320(14) 0.0195(11) 0.0112(10) 0.0100(10) 0.0125(11)
C11 0.0279(13) 0.0283(13) 0.0221(11) -0.0035(10) 0.0075(10) 0.0075(10)
C12 0.0376(14) 0.0183(12) 0.0354(14) 0.0069(10) 0.0123(11) 0.0142(10)
C13 0.0191(10) 0.0167(10) 0.0186(10) 0.0058(8) 0.0036(8) 0.0062(8)
C14 0.0248(11) 0.0216(11) 0.0179(10) 0.0069(9) 0.0054(9) 0.0147(9)
C15 0.0305(13) 0.0260(12) 0.0253(12) 0.0100(10) 0.0099(10) 0.0122(10)
C16 0.0445(16) 0.0452(16) 0.0304(14) 0.0226(12) 0.0211(12) 0.0265(14)
C17 0.0467(16) 0.0500(17) 0.0199(11) 0.0148(12) 0.0131(11) 0.0352(14)
C18 0.0354(14) 0.0388(15) 0.0200(11) 0.0028(11) 0.0012(10) 0.0229(12)
C19 0.0277(12) 0.0241(12) 0.0210(11) 0.0048(9) 0.0039(9) 0.0121(10)
C20 0.0224(11) 0.0250(12) 0.0190(10) 0.0089(9) 0.0037(9) 0.0126(9)
C21 0.0201(11) 0.0310(13) 0.0287(12) 0.0095(10) 0.0018(9) 0.0106(10)
C22 0.0211(11) 0.0313(13) 0.0312(13) 0.0126(11) 0.0095(10) 0.0112(10)
C23 0.0230(11) 0.0213(11) 0.0217(11) 0.0087(9) 0.0084(9) 0.0092(9)
C24 0.0257(12) 0.0227(11) 0.0167(10) 0.0055(9) 0.0074(9) 0.0128(9)
C25 0.0301(13) 0.0228(12) 0.0211(11) 0.0046(9) 0.0074(10) 0.0127(10)
C26 0.0339(13) 0.0204(12) 0.0252(12) 0.0073(10) 0.0112(10) 0.0150(10)
C27 0.0266(12) 0.0211(11) 0.0215(11) 0.0091(9) 0.0085(9) 0.0133(9)
N1 0.0168(9) 0.0172(9) 0.0184(9) 0.0055(7) 0.0040(7) 0.0065(7)
N2 0.0180(9) 0.0180(9) 0.0154(8) 0.0047(7) 0.0026(7) 0.0066(7)
O1 0.0328(9) 0.0255(9) 0.0185(8) 0.0014(7) 0.0092(7) 0.0083(7)
O2 0.0398(10) 0.0175(8) 0.0252(9) 0.0065(7) 0.0108(8) 0.0135(7)
Ir1 0.01617(5) 0.01500(5) 0.01441(5) 0.00435(3) 0.00347(3) 0.00656(3)

loop_
_atom_type_symbol
_atom_type_description
_atom_type_scat_dispersion_real
_atom_type_scat_dispersion_imag
_atom_type_scat_source
C C 0.0033 0.0016 'International Tables Vol C Tables 4.2.6.8 and 6.1.1.4'
H H 0.0000 0.0000 'International Tables Vol C Tables 4.2.6.8 and 6.1.1.4'
N N 0.0061 0.0033 'International Tables Vol C Tables 4.2.6.8 and 6.1.1.4'
O O 0.0106 0.0060 'International Tables Vol C Tables 4.2.6.8 and 6.1.1.4'
Ir Ir -1.4442 7.9887 'International Tables Vol C Tables 4.2.6.8 and 6.1.1.4'

loop_
_geom_angle_atom_site_label_1
_geom_angle_atom_site_label_2
_geom_angle_atom_site_label_3
_geom_angle
C2 C1 N1 111.6(2)
C2 C1 C9 124.9(2)
N1 C1 C9 122.9(2)
C1 C2 C3 106.1(2)
C1 C2 C10 127.5(2)
C3 C2 C10 126.4(2)
C4 C3 C8 119.8(2)
C4 C3 C2 133.4(2)
C8 C3 C2 106.7(2)
O1 C4 C5 123.6(2)
O1 C4 C3 115.9(2)
C5 C4 C3 120.4(2)
C6 C5 C4 119.4(2)
C6 C5 H5 120.3
C4 C5 H5 120.3
O2 C6 C5 122.8(2)
O2 C6 C7 115.0(2)
C5 C6 C7 122.1(2)
C13 C7 C8 123.2(2)
C13 C7 C6 119.3(2)
C8 C7 C6 117.2(2)
N1 C8 C3 110.6(2)
N1 C8 C7 128.5(2)
C3 C8 C7 120.9(2)
C1 C9 H9A 109.5
C1 C9 H9B 109.5
H9A C9 H9B 109.5
C1 C9 H9C 109.5
H9A C9 H9C 109.5
H9B C9 H9C 109.5
C2 C10 H10A 109.5
C2 C10 H10B 109.5
H10A C10 H10B 109.5
C2 C10 H10C 109.5
H10A C10 H10C 109.5
H10B C10 H10C 109.5
O1 C11 H11A 109.5
O1 C11 H11B 109.5
H11A C11 H11B 109.5
O1 C11 H11C 109.5
H11A C11 H11C 109.5
H11B C11 H11C 109.5
O2 C12 H12A 109.5
O2 C12 H12B 109.5
H12A C12 H12B 109.5
O2 C12 H12C 109.5
H12A C12 H12C 109.5
H12B C12 H12C 109.5
N2 C13 C7 125.6(2)
N2 C13 H13 117.2
C7 C13 H13 117.2
C15 C14 C19 119.9(2)
C15 C14 N2 120.9(2)
C19 C14 N2 119.2(2)
C14 C15 C16 119.8(3)
C14 C15 H15 120.1
C16 C15 H15 120.1
C17 C16 C15 120.1(3)
C17 C16 H16 119.9
C15 C16 H16 119.9
C18 C17 C16 120.3(2)
C18 C17 H17 119.9
C16 C17 H17 119.9
C17 C18 C19 120.2(3)
C17 C18 H18 119.9
C19 C18 H18 119.9
C18 C19 C14 119.6(3)
C18 C19 H19 120.2
C14 C19 H19 120.2
C27 C20 C21 123.5(2)
C27 C20 Ir1 72.00(13)
C21 C20 Ir1 112.23(16)
C27 C20 H20 114.0
C21 C20 H20 114.0
Ir1 C20 H20 114.0
C20 C21 C22 112.5(2)
C20 C21 H21A 109.1
C22 C21 H21A 109.1
C20 C21 H21B 109.1
C22 C21 H21B 109.1
H21A C21 H21B 107.8
C23 C22 C21 111.8(2)
C23 C22 H22A 109.2
C21 C22 H22A 109.2
C23 C22 H22B 109.2
C21 C22 H22B 109.2
H22A C22 H22B 107.9
C24 C23 C22 123.6(2)
C24 C23 Ir1 71.08(13)
C22 C23 Ir1 114.56(16)
C24 C23 H23 113.6
C22 C23 H23 113.6
Ir1 C23 H23 113.6
C23 C24 C25 123.7(2)
C23 C24 Ir1 70.00(13)
C25 C24 Ir1 114.33(16)
C23 C24 H24 113.8
C25 C24 H24 113.8
Ir1 C24 H24 113.8
C24 C25 C26 111.6(2)
C24 C25 H25A 109.3
C26 C25 H25A 109.3
C24 C25 H25B 109.3
C26 C25 H25B 109.3
H25A C25 H25B 108.0
C27 C26 C25 111.4(2)
C27 C26 H26A 109.4
C25 C26 H26A 109.4
C27 C26 H26B 109.4
C25 C26 H26B 109.4
H26A C26 H26B 108.0
C20 C27 C26 122.1(2)
C20 C27 Ir1 69.30(13)
C26 C27 Ir1 115.63(16)
C20 C27 H27 114.1
C26 C27 H27 114.1
Ir1 C27 H27 114.1
C8 N1 C1 104.94(19)
C8 N1 Ir1 119.41(15)
C1 N1 Ir1 132.47(16)
C13 N2 C14 112.28(19)
C13 N2 Ir1 124.43(16)
C14 N2 Ir1 122.55(14)
C4 O1 C11 117.9(2)
C6 O2 C12 118.24(19)
N1 Ir1 N2 87.53(7)
N1 Ir1 C20 90.12(8)
N2 Ir1 C20 152.31(9)
N1 Ir1 C23 156.12(9)
N2 Ir1 C23 90.02(8)
C20 Ir1 C23 81.14(9)
N1 Ir1 C24 164.91(9)
N2 Ir1 C24 92.46(8)
C20 Ir1 C24 96.74(9)
C23 Ir1 C24 38.92(9)
N1 Ir1 C27 98.45(8)
N2 Ir1 C27 168.10(8)
C20 Ir1 C27 38.71(9)
C23 Ir1 C27 88.58(9)
C24 Ir1 C27 79.09(9)

loop_
_geom_bond_atom_site_label_1
_geom_bond_atom_site_label_2
_geom_bond_distance
_geom_bond_site_symmetry_2
C1 C2 1.371(3) .
C1 N1 1.417(3) .
C1 C9 1.504(3) .
C2 C3 1.428(3) .
C2 C10 1.504(3) .
C3 C4 1.404(3) .
C3 C8 1.410(3) .
C4 O1 1.355(3) .
C4 C5 1.397(4) .
C5 C6 1.390(3) .
C5 H5 0.9500 .
C6 O2 1.363(3) .
C6 C7 1.426(3) .
C7 C13 1.409(3) .
C7 C8 1.415(3) .
C8 N1 1.374(3) .
C9 H9A 0.9800 .
C9 H9B 0.9800 .
C9 H9C 0.9800 .
C10 H10A 0.9800 .
C10 H10B 0.9800 .
C10 H10C 0.9800 .
C11 O1 1.435(3) .
C11 H11A 0.9800 .
C11 H11B 0.9800 .
C11 H11C 0.9800 .
C12 O2 1.432(3) .
C12 H12A 0.9800 .
C12 H12B 0.9800 .
C12 H12C 0.9800 .
C13 N2 1.318(3) .
C13 H13 0.9500 .
C14 C15 1.389(4) .
C14 C19 1.394(3) .
C14 N2 1.442(3) .
C15 C16 1.392(4) .
C15 H15 0.9500 .
C16 C17 1.383(5) .
C16 H16 0.9500 .
C17 C18 1.377(5) .
C17 H17 0.9500 .
C18 C19 1.394(3) .
C18 H18 0.9500 .
C19 H19 0.9500 .
C20 C27 1.417(3) .
C20 C21 1.516(3) .
C20 Ir1 2.119(2) .
C20 H20 1.0000 .
C21 C22 1.541(4) .
C21 H21A 0.9900 .
C21 H21B 0.9900 .
C22 C23 1.528(3) .
C22 H22A 0.9900 .
C22 H22B 0.9900 .
C23 C24 1.421(3) .
C23 Ir1 2.125(2) .
C23 H23 1.0000 .
C24 C25 1.515(3) .
C24 Ir1 2.139(2) .
C24 H24 1.0000 .
C25 C26 1.527(3) .
C25 H25A 0.9900 .
C25 H25B 0.9900 .
C26 C27 1.526(3) .
C26 H26A 0.9900 .
C26 H26B 0.9900 .
C27 Ir1 2.154(2) .
C27 H27 1.0000 .
N1 Ir1 2.0905(19) .
N2 Ir1 2.110(2) .
O6 O6 1.70(3) 2_776

loop_
_geom_torsion_atom_site_label_1
_geom_torsion_atom_site_label_2
_geom_torsion_atom_site_label_3
_geom_torsion_atom_site_label_4
_geom_torsion
N1 C1 C2 C3 -1.1(3)
C9 C1 C2 C3 171.0(2)
N1 C1 C2 C10 176.8(2)
C9 C1 C2 C10 -11.2(4)
C1 C2 C3 C4 -178.2(3)
C10 C2 C3 C4 3.9(4)
C1 C2 C3 C8 -0.2(3)
C10 C2 C3 C8 -178.1(2)
C8 C3 C4 O1 -179.7(2)
C2 C3 C4 O1 -2.0(4)
C8 C3 C4 C5 -0.1(3)
C2 C3 C4 C5 177.7(2)
O1 C4 C5 C6 178.1(2)
C3 C4 C5 C6 -1.5(3)
C4 C5 C6 O2 -178.3(2)
C4 C5 C6 C7 1.1(3)
O2 C6 C7 C13 6.8(3)
C5 C6 C7 C13 -172.6(2)
O2 C6 C7 C8 -179.8(2)
C5 C6 C7 C8 0.8(3)
C4 C3 C8 N1 179.7(2)
C2 C3 C8 N1 1.4(3)
C4 C3 C8 C7 2.1(3)
C2 C3 C8 C7 -176.2(2)
C13 C7 C8 N1 -6.4(4)
C6 C7 C8 N1 -179.6(2)
C13 C7 C8 C3 170.8(2)
C6 C7 C8 C3 -2.4(3)
C8 C7 C13 N2 11.4(4)
C6 C7 C13 N2 -175.6(2)
C19 C14 C15 C16 -0.5(4)
N2 C14 C15 C16 178.4(2)
C14 C15 C16 C17 0.4(4)
C15 C16 C17 C18 0.0(4)
C16 C17 C18 C19 -0.4(4)
C17 C18 C19 C14 0.4(4)
C15 C14 C19 C18 0.1(4)
N2 C14 C19 C18 -178.8(2)
C27 C20 C21 C22 -51.2(3)
Ir1 C20 C21 C22 31.3(3)
C20 C21 C22 C23 -25.6(3)
C21 C22 C23 C24 91.3(3)
C21 C22 C23 Ir1 8.4(3)
C22 C23 C24 C25 -0.9(4)
Ir1 C23 C24 C25 106.5(2)
C22 C23 C24 Ir1 -107.4(2)
C23 C24 C25 C26 -50.7(3)
Ir1 C24 C25 C26 30.7(3)
C24 C25 C26 C27 -28.8(3)
C21 C20 C27 C26 -2.8(4)
Ir1 C20 C27 C26 -108.0(2)
C21 C20 C27 Ir1 105.2(2)
C25 C26 C27 C20 95.6(3)
C25 C26 C27 Ir1 14.9(3)
C3 C8 N1 C1 -2.0(2)
C7 C8 N1 C1 175.4(2)
C3 C8 N1 Ir1 160.28(15)
C7 C8 N1 Ir1 -22.3(3)
C2 C1 N1 C8 1.9(3)
C9 C1 N1 C8 -170.3(2)
C2 C1 N1 Ir1 -157.01(17)
C9 C1 N1 Ir1 30.8(3)
C7 C13 N2 C14 -175.5(2)
C7 C13 N2 Ir1 14.1(3)
C15 C14 N2 C13 -64.2(3)
C19 C14 N2 C13 114.7(2)
C15 C14 N2 Ir1 106.4(2)
C19 C14 N2 Ir1 -74.8(2)
C5 C4 O1 C11 -2.2(3)
C3 C4 O1 C11 177.4(2)
C5 C6 O2 C12 5.0(3)
C7 C6 O2 C12 -174.5(2)
C8 N1 Ir1 N2 32.57(16)
C1 N1 Ir1 N2 -170.9(2)
C8 N1 Ir1 C20 -119.83(17)
C1 N1 Ir1 C20 36.7(2)
C8 N1 Ir1 C23 -51.9(3)
C1 N1 Ir1 C23 104.6(3)
C8 N1 Ir1 C24 122.9(3)
C1 N1 Ir1 C24 -80.6(4)
C8 N1 Ir1 C27 -157.78(17)
C1 N1 Ir1 C27 -1.3(2)
C13 N2 Ir1 N1 -30.52(19)
C14 N2 Ir1 N1 160.12(18)
C13 N2 Ir1 C20 55.0(3)
C14 N2 Ir1 C20 -114.3(2)
C13 N2 Ir1 C23 125.7(2)
C14 N2 Ir1 C23 -43.64(18)
C13 N2 Ir1 C24 164.59(19)
C14 N2 Ir1 C24 -4.78(18)
C13 N2 Ir1 C27 -151.1(4)
C14 N2 Ir1 C27 39.6(5)
C27 C20 Ir1 N1 -103.43(14)
C21 C20 Ir1 N1 136.98(18)
C27 C20 Ir1 N2 171.66(15)
C21 C20 Ir1 N2 52.1(3)
C27 C20 Ir1 C23 98.88(15)
C21 C20 Ir1 C23 -20.71(17)
C27 C20 Ir1 C24 63.11(15)
C21 C20 Ir1 C24 -56.49(18)
C21 C20 Ir1 C27 -119.6(2)
C24 C23 Ir1 N1 177.83(17)
C22 C23 Ir1 N1 -63.1(3)
C24 C23 Ir1 N2 93.88(14)
C22 C23 Ir1 N2 -147.03(18)
C24 C23 Ir1 C20 -112.46(15)
C22 C23 Ir1 C20 6.62(18)
C22 C23 Ir1 C24 119.1(2)
C24 C23 Ir1 C27 -74.29(15)
C22 C23 Ir1 C27 44.79(18)
C23 C24 Ir1 N1 -176.6(3)
C25 C24 Ir1 N1 64.5(4)
C23 C24 Ir1 N2 -86.99(14)
C25 C24 Ir1 N2 154.12(18)
C23 C24 Ir1 C20 66.85(15)
C25 C24 Ir1 C20 -52.04(19)
C25 C24 Ir1 C23 -118.9(2)
C23 C24 Ir1 C27 101.45(15)
C25 C24 Ir1 C27 -17.43(18)
C20 C27 Ir1 N1 79.52(14)
C26 C27 Ir1 N1 -163.81(18)
C20 C27 Ir1 N2 -160.9(3)
C26 C27 Ir1 N2 -44.3(5)
C26 C27 Ir1 C20 116.7(2)
C20 C27 Ir1 C23 -77.56(15)
C26 C27 Ir1 C23 39.11(19)
C20 C27 Ir1 C24 -115.58(15)
C26 C27 Ir1 C24 1.09(18)
